data_7027662
loop_
_publ_author_name
'Bhattacharyya, Sudeep'
'Ghosh, Dipesh'
'Endo, Akira'
'Shimizu, Kunio'
'Weakley, Timothy J. R.'
'Chaudhury, Muktimoy'

_publ_section_title
;
 Nickel(II)-induced activation of a carbon--nitrogen single bond(s) of a
 co-ordinated ligand by hydroxylated substrates: generation of mono- and
 bi-nuclear complexes with modified ligand frameworks&#x200A;&#x2020;
;
_journal_issue 21
_journal_name_full 'Journal of the Chemical Society, Dalton Transactions'
_journal_page_first 3859
_journal_paper_doi 10.1039/a905268b
_journal_year 1999
_chemical_formula_moiety 'C24 H41 N6 Ni2 S4 1+, Cl O4 1-'
_chemical_formula_structural '(Ni2 (C10 H9 N2 S2 )2 (C5 H7 N2 )) (Cl O4 )'
_chemical_formula_sum 'C25 H41 Cl N6 Ni2 O4 S4'
_chemical_formula_weight 770.73
_space_group_IT_number 45
_symmetry_cell_setting orthorhombic
_symmetry_Int_Tables_number 45
_symmetry_space_group_name_Hall 'I 2 -2c'
_symmetry_space_group_name_H-M 'I b a 2'
_audit_creation_date 'Tue Apr  7 14:18:10 1998'
_audit_creation_method 'from TEXRAY.INF file'
_cell_angle_alpha 90
_cell_angle_beta 90
_cell_angle_gamma 90
_cell_formula_units_Z 4
_cell_length_a 18.732(2)
_cell_length_b 11.284(1)
_cell_length_c 16.048(2)
_cell_measurement_reflns_used 25
_cell_measurement_temperature 295
_cell_measurement_theta_max 16.0
_cell_measurement_theta_min 15.0
_cell_volume 3392.1(6)
_computing_cell_refinement 'CAD4/PC (Enraf-Nonius, 1993)'
_computing_data_collection 'CAD4/PC (Enraf-Nonius, 1993)'
_computing_data_reduction 'TEXSAN (Molecular Structure Corp., 1989)'
_computing_publication_material 'TEXSAN (Molecular Structure Corp., 1989)'
_computing_structure_refinement 'TEXSAN (Molecular Structure Corp., 1989)'
_computing_structure_solution 'TEXSAN (Molecular Structure Corp., 1989)'
_diffrn_ambient_temperature 295
_diffrn_measurement_device 'Enraf-Nonius CAD-4 diffractometer'
_diffrn_measurement_method 'omega/2-theta scans'
_diffrn_orient_matrix_UB_11 0.00069
_diffrn_orient_matrix_UB_12 -0.02206
_diffrn_orient_matrix_UB_13 0.08069
_diffrn_orient_matrix_UB_21 0.01309
_diffrn_orient_matrix_UB_22 0.04758
_diffrn_orient_matrix_UB_23 0.03563
_diffrn_orient_matrix_UB_31 -0.06091
_diffrn_orient_matrix_UB_32 0.00995
_diffrn_orient_matrix_UB_33 0.00854
_diffrn_radiation_detector 'scintillation counter'
_diffrn_radiation_monochromator graphite
_diffrn_radiation_source 'sealed X-ray tube'
_diffrn_radiation_type 'Mo K\a'
_diffrn_radiation_wavelength 0.71073
_diffrn_reflns_av_R_equivalents 'no equivalent rflns measured'
_diffrn_reflns_limit_h_max 22
_diffrn_reflns_limit_h_min 0
_diffrn_reflns_limit_k_max 13
_diffrn_reflns_limit_k_min 0
_diffrn_reflns_limit_l_max 18
_diffrn_reflns_limit_l_min 0
_diffrn_reflns_number 1686
_diffrn_reflns_theta_max 25.0
_diffrn_reflns_theta_min 1.5
_diffrn_standards_decay_% 0.6
_diffrn_standards_interval_time 60
_diffrn_standards_number 3
_exptl_absorpt_coefficient_mu 1.47
_exptl_absorpt_correction_type none
_exptl_crystal_colour rose-pink
_exptl_crystal_density_diffrn 1.509
_exptl_crystal_density_meas ?
_exptl_crystal_description prism
_exptl_crystal_F_000 1608.00
_exptl_crystal_size_max 0.45
_exptl_crystal_size_mid 0.14
_exptl_crystal_size_min 0.08
_refine_diff_density_max 0.44
_refine_diff_density_min -0.46
_refine_ls_extinction_method none
_refine_ls_goodness_of_fit_obs 2.17
_refine_ls_hydrogen_treatment constr
_refine_ls_matrix_type full
_refine_ls_number_parameters 187
_refine_ls_number_reflns 1312
_refine_ls_R_factor_obs 0.041
_refine_ls_shift/esd_max 0.034
_refine_ls_structure_factor_coef F
_refine_ls_weighting_details 'w = 4F~o~^2^/[\s^2^(I)+(0.02I)^2^]'
_refine_ls_weighting_scheme calc
_refine_ls_wR_factor_obs 0.042
_reflns_number_observed 1312
_reflns_number_total 1686
_reflns_observed_criterion I>1.5s\(I)
_cod_data_source_file 905268bsup1.cif
_cod_data_source_block (3)_C25H41ClN6Ni2O4S4
_cod_depositor_comments
;
The following automatic conversions were performed:

'_exptl_crystal_density_meas' value 'not measured' was changed to '?'
- the value is perceived as not measured.

Automatic conversion script
Id: cif_fix_values 3008 2015-01-20 13:52:24Z robertas 
;
_cod_original_cell_volume 3392(1)
_cod_original_sg_symbol_H-M 'I b a 2    '
_cod_original_formula_sum 'C25 H41 Cl N6 Ni2 O4  S4 '
_cod_database_code 7027662

loop_
_symmetry_equiv_pos_as_xyz
'   +x,   +y,   +z'
1/2+x,1/2+y,1/2+z
'   -x,   -y,   +z'
1/2-x,1/2-y,1/2+z
'   -x,   +y,1/2+z'
'1/2-x,1/2+y,   +z'
'   +x,   -y,1/2+z'
'1/2+x,1/2-y,   +z'

loop_
_atom_site_aniso_label
_atom_site_aniso_U_11
_atom_site_aniso_U_22
_atom_site_aniso_U_33
_atom_site_aniso_U_12
_atom_site_aniso_U_13
_atom_site_aniso_U_23
Ni 0.0519(4) 0.0360(4) 0.0305(4) -0.0027(4) -0.0018(6) 0.0001(6)
S1 0.0555(9) 0.0518(9) 0.048(1) 0.0054(8) 0.017(1) 0.005(1
S2 0.080(2) 0.109(2) 0.085(2) 0.015(2) 0.039(2) -0.012(2)
N1 0.066(4) 0.040(4) 0.036(4) -0.017(3) -0.008(3) 0.006(3)
N2 0.065(3) 0.041(3) 0.051(3) 0.004(3) -0.018(4) -0.008(4)
N3 0.039(3) 0.037(3) 0.030(3) 0.003(2) -0.002(2) -0.003(2)
C1 0.114(8) 0.148(10) 0.092(9) 0.068(7) 0.021(9) 0.037(10)
C2 0.054(4) 0.059(4) 0.047(5) -0.014(4) 0.015(4) -0.013(4)
C3 0.065(5) 0.073(6) 0.043(5) -0.025(5) 0.012(4) -0.014(4)
C4 0.097(8) 0.127(9) 0.049(6) -0.042(7) 0.016(5) -0.011(6)
C5 0.20(2) 0.14(1) 0.072(8) 0.01(1) 0.071(9) 0.026(8)
C6 0.119(8) 0.103(8) 0.039(4) -0.053(7) -0.016(6) 0.014(5)
C7 0.083(6) 0.063(5) 0.025(4) -0.038(5) -0.010(4) 0.005(4)
C8 0.094(7) 0.076(6) 0.065(6) -0.020(6) -0.025(6) 0.021(5)
C9 0.116(9) 0.084(7) 0.062(6) 0.012(6) -0.017(6) 0.022(6)
C10 0.120(8) 0.074(7) 0.096(8) 0.026(6) -0.035(7) 0.011(6)
C11 0.056(5) 0.055(6) 0.023(6) 0.002(7) 0.0000 0.0000
C12 0.039(4) 0.040(4) 0.038(4) 0.010(3) -0.003(3) -0.010(3)
C13 0.066(6) 0.066(5) 0.042(5) 0.005(4) -0.016(4) -0.014(4)

loop_
_atom_site_label
_atom_site_fract_x
_atom_site_fract_y
_atom_site_fract_z
_atom_site_U_iso_or_equiv
_atom_site_thermal_displace_type
Ni 0.44274(4) 0.38918(6) 0.5000 0.0394(2) Uij
Cl 0.4811(2) 0.0002(6) 0.8484(3) 0.072(1) Uij
S1 0.35143(9) 0.5014(2) 0.4910(2) 0.0517(5) Uij
S2 0.2295(1) 0.5953(3) 0.5895(2) 0.0913(10) Uij
O1 0.5410(10) 0.073(2) 0.905(2) 0.140(7) Uij
O2 0.485(1) 0.116(1) 0.855(1) 0.127(6) Uij
O3 0.535(1) 0.020(3) 0.768(2) 0.22(1) Uij
O4 0.578(2) -0.032(3) 0.849(2) 0.23(1) Uij
N1 0.4212(3) 0.3198(5) 0.6024(4) 0.047(2) Uij
N2 0.5238(3) 0.2844(4) 0.4956(5) 0.052(2) Uij
N3 0.4738(3) 0.4592(4) 0.3981(3) 0.035(2) Uij
C1 0.2190(6) 0.658(1) 0.4902(9) 0.118(5) Uij
C2 0.3012(4) 0.4968(7) 0.5798(5) 0.053(2) Uij
C3 0.3133(5) 0.4263(8) 0.6478(5) 0.060(3) Uij
C4 0.2676(5) 0.423(1) 0.7243(6) 0.091(4) Uij
C5 0.2916(9) 0.318(1) 0.7715(8) 0.139(6) Uij
C6 0.3609(6) 0.2755(10) 0.7377(6) 0.087(3) Uij
C7 0.3687(5) 0.3413(8) 0.6547(5) 0.057(3) Uij
C8 0.4728(6) 0.2237(9) 0.6230(6) 0.078(3) Uij
C9 0.5414(6) 0.2443(9) 0.5798(6) 0.088(4) Uij
C10 0.5928(7) 0.1404(9) 0.5830(8) 0.097(4) Uij
C11 0.5000 0.5000 0.2666(5) 0.044(3) Uij
C12 0.4567(3) 0.4320(6) 0.3187(4) 0.039(2) Uij
C13 0.4001(5) 0.3445(8) 0.3006(5) 0.058(3) Uij
H1 0.5126 0.2178 0.4618 0.0629 Uiso
H2 0.5634 0.3252 0.4725 0.0629 Uiso
H3 0.2619 0.6966 0.4743 0.1416 Uiso
H4 0.2082 0.5972 0.4511 0.1416 Uiso
H5 0.1810 0.7137 0.4913 0.1416 Uiso
H6 0.2741 0.4928 0.7563 0.1093 Uiso
H7 0.2187 0.4152 0.7095 0.1093 Uiso
H8 0.2973 0.3387 0.8285 0.1665 Uiso
H9 0.2570 0.2569 0.7667 0.1665 Uiso
H10 0.3989 0.2949 0.7744 0.1043 Uiso
H11 0.3598 0.1922 0.7291 0.1043 Uiso
H12 0.4807 0.2225 0.6814 0.0939 Uiso
H13 0.4537 0.1497 0.6057 0.0939 Uiso
H14 0.5641 0.3088 0.6072 0.1051 Uiso
H15 0.5714 0.0733 0.5575 0.1161 Uiso
H16 0.6354 0.1604 0.5541 0.1161 Uiso
H17 0.6038 0.1226 0.6394 0.1161 Uiso
H18 0.5000 0.5000 0.2074 0.0534 Uiso
H19 0.3561 0.3714 0.3232 0.0695 Uiso
H20 0.3954 0.3354 0.2420 0.0695 Uiso
H21 0.4124 0.2705 0.3249 0.0695 Uiso

loop_
_atom_type_symbol
_atom_type_oxidation_number
_atom_type_number_in_cell
_atom_type_scat_dispersion_real
_atom_type_scat_dispersion_imag
_atom_type_scat_source
C 0 100 0.002 0.002 'Cromer & Waber (1974)'
H 0 164 0.000 0.000 'Cromer & Waber (1974)'
Cl 0 4 0.132 0.159 'Cromer & Waber (1974)'
N 0 24 0.004 0.003 'Cromer & Waber (1974)'
Ni 0 8 0.285 1.113 'Cromer & Waber (1974)'
O 0 16 0.008 0.006 'Cromer & Waber (1974)'
S 0 16 0.110 0.124 'Cromer & Waber (1974)'

loop_
_geom_angle_atom_site_label_1
_geom_angle_atom_site_label_2
_geom_angle_atom_site_label_3
_geom_angle
_geom_angle_publ_flag
S1 Ni N1 97.8(2) yes
S1 Ni N2 173.8(3) yes
S1 Ni N3 86.6(2) yes
N1 Ni N2 86.9(3) yes
N1 Ni N3 174.8(3) yes
N2 Ni N3 89.0(3) yes
O1 Cl O2 96.2(10) no
O1 Cl O3 119(1) no
O1 Cl O4 118(1) no
O2 Cl O3 105(1) no
O2 Cl O4 98(2) no
O3 Cl O4 101(1) no
Ni S1 C2 111.5(3) no
C1 S2 C2 105.2(4) no
Ni N1 C7 130.3(6) no
Ni N1 C8 111.1(6) no
C7 N1 C8 118.6(7) no
Ni N2 C9 109.5(6) no
Ni N3 N3 120.4(2) no
Ni N3 C12 130.0(5) no
N3 N3 C12 109.2(4) no
S1 C2 S2 118.5(5) no
S1 C2 C3 126.2(7) no
S2 C2 C3 115.2(6) no
C2 C3 C4 125.0(9) no
C2 C3 C7 125.3(7) no
C4 C3 C7 109.7(9) no
C3 C4 C5 105.5(10) no
C4 C5 C6 109.8(9) no
C5 C6 C7 104.1(10) no
N1 C7 C3 128.4(7) no
N1 C7 C6 122.5(9) no
C3 C7 C6 109.0(8) no
N1 C8 C9 110.2(8) no
N2 C9 C8 106.6(8) no
N2 C9 C10 114.4(9) no
C8 C9 C10 114.5(9) no
C12 C11 C12 106.3(8) no
N3 C12 C11 107.6(6) no
N3 C12 C13 120.6(6) no
C11 C12 C13 131.8(7) no

loop_
_geom_bond_atom_site_label_1
_geom_bond_atom_site_label_2
_geom_bond_distance
_geom_bond_site_symmetry_2
_geom_bond_publ_flag
Ni S1 2.133(2) ? yes
Ni N1 1.865(6) ? yes
Ni N2 1.925(5) ? yes
Ni N3 1.907(5) ? yes
Cl Cl 0.709(8) ? no
Cl O1 1.30(2) ? no
Cl O2 1.46(2) ? no
Cl O3 1.34(3) ? no
Cl O4 1.17(3) ? no
S1 C2 1.709(7) ? yes
S2 C1 1.75(1) ? yes
S2 C2 1.750(9) ? yes
O1 O2 1.41(2) ? yes
O1 O4 1.64(3) ? yes
O2 O4 1.52(3) ? yes
O3 O3 1.38(5) ? yes
O3 O4 1.65(4) ? yes
N1 C7 1.32(1) ? yes
N1 C8 1.49(1) ? yes
N2 C9 1.46(1) ? yes
N3 N3 1.347(10) 2_665 yes
N3 C12 1.348(8) ? yes
C2 C3 1.37(1) ? yes
C3 C4 1.50(1) ? yes
C3 C7 1.42(1) ? yes
C4 C5 1.47(2) ? yes
C5 C6 1.49(2) ? yes
C6 C7 1.53(1) ? yes
C8 C9 1.48(1) ? yes
C9 C10 1.52(1) ? yes
C11 C12 1.396(9) ? yes
C12 C13 1.48(1) ? yes

loop_
_geom_torsion_atom_site_label_1
_geom_torsion_atom_site_label_2
_geom_torsion_atom_site_label_3
_geom_torsion_atom_site_label_4
_geom_torsion
_geom_torsion_publ_flag
Ni S1 C2 S2 172.9(3) no
Ni S1 C2 C3 -3.8(8) no
Ni N1 C7 C3 -1(1) no
Ni N1 C7 C6 -178.7(5) no
Ni N1 C8 C9 25.2(8) no
Ni N2 C9 C8 39.1(9) no
Ni N2 C9 C10 166.7(7) no
Ni N3 N3 C12 174.0(3) no
Ni N3 C12 C11 -173.1(3) no
Ni N3 C12 C13 7.6(9) no
S1 Ni N1 C7 -4.6(7) no
S1 Ni N1 C8 173.7(5) no
S1 Ni N2 C9 -160(2) no
S1 Ni N3 N3 104.1(6) no
S1 Ni N3 C12 -83.9(6) no
S1 C2 S2 C1 10.9(7) no
S1 C2 C3 C4 -178.9(7) no
S1 C2 C3 C7 -2(1) no
S2 C2 C3 C4 4(1) no
S2 C2 C3 C7 -179.1(6) no
N1 Ni S1 C2 5.9(3) no
N1 Ni N2 C9 -21.3(6) no
N1 Ni N3 N3 -42(3) no
N1 Ni N3 C12 130(3) no
N1 C7 C3 C2 6(1) no
N1 C7 C3 C4 -177.3(7) no
N1 C7 C6 C5 -174.2(9) no
N1 C8 C9 N2 -41(1) no
N1 C8 C9 C10 -168.9(8) no
N2 Ni S1 C2 144(2) no
N2 Ni N1 C7 179.5(7) no
N2 Ni N1 C8 -2.2(5) no
N2 Ni N3 N3 -80.2(6) no
N2 Ni N3 C12 91.8(6) no
N3 Ni S1 C2 -171.2(3) no
N3 Ni N1 C7 141(3) no
N3 Ni N1 C8 -40(3) no
N3 Ni N2 C9 155.4(6) no
N3 N3 C12 C11 -0.4(8) no
N3 N3 C12 C13 -179.8(6) no
N3 C12 C11 C12 0.1(3) no
C1 S2 C2 C3 -172.1(7) no
C2 C3 C4 C5 168(1) no
C2 C3 C7 C6 -176.2(8) no
C3 C4 C5 C6 14(1) no
C3 C7 N1 C8 -179.1(7) no
C3 C7 C6 C5 7(1) no
C4 C3 C7 C6 0.8(9) no
C4 C5 C6 C7 -13(1) no
C5 C4 C3 C7 -9(1) no
C6 C7 N1 C8 3(1) no
C7 N1 C8 C9 -156.2(8) no
C12 C11 C12 C13 179.4(9) no
